data_7047884
loop_
_publ_author_name
'Wickramatunga, Lenali V.'
'Pothupitiya, Thusith K.'
'Chevalier, Edith'
'Kariuki, Benson M.'
'Liyanage, Sudantha S.'
'Newman, Paul D.'
'Edwards, Peter G.'

_publ_section_title
;
 Halide and substituent dependent structural variation in copper(i) halide
 complexes of 1,5,9-triphosphacyclododecanes.
;
_journal_issue 45
_journal_name_full 'Dalton transactions (Cambridge, England : 2003)'
_journal_page_first 16126
_journal_page_last 16131
_journal_paper_doi 10.1039/c8dt03072c
_journal_volume 47
_journal_year 2018
_chemical_formula_moiety 'C18 H39 Cu I P3'
_chemical_formula_sum 'C18 H39 Cu I P3'
_chemical_formula_weight 538.84
_space_group_crystal_system monoclinic
_space_group_IT_number 14
_space_group_name_Hall '-P 2ybc'
_space_group_name_H-M_alt 'P 1 21/c 1'
_symmetry_space_group_name_Hall '-P 2ybc'
_symmetry_space_group_name_H-M 'P 1 21/c 1'
_atom_sites_solution_hydrogens geom
_audit_creation_method SHELXL-2018/1
_audit_update_record
;
2018-10-24 deposited with the CCDC.
2018-10-24 downloaded from the CCDC.
;
_cell_angle_alpha 90
_cell_angle_beta 105.035(2)
_cell_angle_gamma 90
_cell_formula_units_Z 4
_cell_length_a 9.0360(3)
_cell_length_b 16.1750(6)
_cell_length_c 16.9400(6)
_cell_measurement_reflns_used 3228
_cell_measurement_temperature 150(2)
_cell_measurement_theta_max 27.52
_cell_measurement_theta_min 1.77
_cell_volume 2391.15(15)
_computing_cell_refinement DENZO/SCALEPACK
_computing_data_collection 'COLLECT,Nonius BV, 1997-2001'
_computing_data_reduction DENZO/SCALEPACK
_computing_molecular_graphics 'ORTEP-3 for Windows'
_computing_publication_material WinGX
_computing_structure_refinement 'SHELXL (Sheldrick, 2018)'
_computing_structure_solution 'SHELXS (Sheldrick, 2008)'
_diffrn_ambient_temperature 150(2)
_diffrn_measured_fraction_theta_full 1.000
_diffrn_measured_fraction_theta_max 0.994
_diffrn_measurement_device_type 'Nonius Kappa CCD'
_diffrn_measurement_method 'CCD scans'
_diffrn_radiation_type MoK\a
_diffrn_radiation_wavelength 0.71073
_diffrn_reflns_av_R_equivalents 0.0539
_diffrn_reflns_av_unetI/netI 0.0873
_diffrn_reflns_Laue_measured_fraction_full 1.000
_diffrn_reflns_Laue_measured_fraction_max 0.994
_diffrn_reflns_limit_h_max 11
_diffrn_reflns_limit_h_min -11
_diffrn_reflns_limit_k_max 19
_diffrn_reflns_limit_k_min -20
_diffrn_reflns_limit_l_max 21
_diffrn_reflns_limit_l_min -22
_diffrn_reflns_number 9491
_diffrn_reflns_point_group_measured_fraction_full 1.000
_diffrn_reflns_point_group_measured_fraction_max 0.994
_diffrn_reflns_theta_full 25.242
_diffrn_reflns_theta_max 27.515
_diffrn_reflns_theta_min 1.770
_diffrn_standards_decay_% 0
_diffrn_standards_interval_count 0
_diffrn_standards_interval_time 0
_diffrn_standards_number 0
_exptl_absorpt_coefficient_mu 2.404
_exptl_absorpt_correction_T_max 0.6449
_exptl_absorpt_correction_T_min 0.5961
_exptl_absorpt_correction_type empirical
_exptl_absorpt_process_details Denzo/Scalepack
_exptl_crystal_colour colourless
_exptl_crystal_density_diffrn 1.497
_exptl_crystal_description block
_exptl_crystal_F_000 1096
_exptl_crystal_size_max 0.240
_exptl_crystal_size_mid 0.220
_exptl_crystal_size_min 0.200
_refine_diff_density_max 1.400
_refine_diff_density_min -0.778
_refine_diff_density_rms 0.110
_refine_ls_extinction_method none
_refine_ls_goodness_of_fit_ref 1.032
_refine_ls_hydrogen_treatment constr
_refine_ls_matrix_type full
_refine_ls_number_parameters 298
_refine_ls_number_reflns 5467
_refine_ls_number_restraints 336
_refine_ls_restrained_S_all 1.032
_refine_ls_R_factor_all 0.1241
_refine_ls_R_factor_gt 0.0637
_refine_ls_shift/su_max 0.002
_refine_ls_shift/su_mean 0.000
_refine_ls_structure_factor_coef Fsqd
_refine_ls_weighting_details 'w=1/[\s^2^(Fo^2^)+(0.0338P)^2^+8.2833P] where P=(Fo^2^+2Fc^2^)/3'
_refine_ls_weighting_scheme calc
_refine_ls_wR_factor_gt 0.1203
_refine_ls_wR_factor_ref 0.1407
_reflns_Friedel_coverage 0.000
_reflns_number_gt 3228
_reflns_number_total 5467
_reflns_threshold_expression 'I > 2\s(I)'
_cod_data_source_file c8dt03072c2.cif
_cod_data_source_block pge0817
_cod_depositor_comments 'Adding full bibliography for 7047878--7047884.cif.'
_cod_database_code 7047884
_shelx_shelxl_version_number 2018/1
_shelx_space_group_comment
;
The symmetry employed for this shelxl refinement is uniquely defined
by the following loop, which should always be used as a source of
symmetry information in preference to the above space-group names.
They are only intended as comments.
;
_shelx_estimated_absorpt_t_min 0.596
_shelx_estimated_absorpt_t_max 0.645

loop_
_space_group_symop_operation_xyz
'x, y, z'
'-x, y+1/2, -z+1/2'
'-x, -y, -z'
'x, -y-1/2, z-1/2'

loop_
_atom_site_label
_atom_site_type_symbol
_atom_site_fract_x
_atom_site_fract_y
_atom_site_fract_z
_atom_site_U_iso_or_equiv
_atom_site_adp_type
_atom_site_occupancy
_atom_site_site_symmetry_order
_atom_site_calc_flag
_atom_site_refinement_flags_posn
_atom_site_refinement_flags_adp
_atom_site_refinement_flags_occupancy
_atom_site_disorder_assembly
_atom_site_disorder_group
C1 C 1.0601(15) 0.2269(9) 0.8597(10) 0.085(5) Uani 0.520(15) 1 d D U P A 1
H1A H 1.156205 0.256498 0.860141 0.102 Uiso 0.520(15) 1 calc R U P A 1
H1B H 1.040882 0.232526 0.914346 0.102 Uiso 0.520(15) 1 calc R U P A 1
C2 C 1.076(2) 0.1347(10) 0.8399(14) 0.084(6) Uani 0.520(15) 1 d D U P A 1
H2A H 1.182904 0.116968 0.863532 0.101 Uiso 0.520(15) 1 calc R U P A 1
H2B H 1.052490 0.127666 0.779873 0.101 Uiso 0.520(15) 1 calc R U P A 1
C3 C 0.9677(12) 0.0789(15) 0.8736(12) 0.100(6) Uani 0.520(15) 1 d D U P A 1
H3A H 0.970893 0.097787 0.929577 0.121 Uiso 0.520(15) 1 calc R U P A 1
H3B H 1.009371 0.021936 0.878161 0.121 Uiso 0.520(15) 1 calc R U P A 1
C1A C 1.0595(15) 0.1989(10) 0.8016(13) 0.088(6) Uani 0.480(15) 1 d D U P A 2
H1A1 H 1.058984 0.169477 0.750248 0.105 Uiso 0.480(15) 1 calc R U P A 2
H1B1 H 1.156238 0.230744 0.818037 0.105 Uiso 0.480(15) 1 calc R U P A 2
C2A C 1.059(3) 0.1340(11) 0.8684(11) 0.081(6) Uani 0.480(15) 1 d D U P A 2
H2A1 H 1.166085 0.118641 0.895893 0.097 Uiso 0.480(15) 1 calc R U P A 2
H2B1 H 1.013191 0.158864 0.909997 0.097 Uiso 0.480(15) 1 calc R U P A 2
C3A C 0.9689(10) 0.0554(10) 0.8340(13) 0.076(5) Uani 0.480(15) 1 d D U P A 2
H3A1 H 0.998654 0.009615 0.873709 0.091 Uiso 0.480(15) 1 calc R U P A 2
H3B2 H 0.993995 0.038911 0.782674 0.091 Uiso 0.480(15) 1 calc R U P A 2
C4 C 0.702(3) -0.0033(10) 0.7308(9) 0.106(6) Uani 0.566(16) 1 d D U P A 1
H4A H 0.760509 -0.054702 0.749062 0.128 Uiso 0.566(16) 1 calc R U P A 1
H4B H 0.592812 -0.016025 0.725632 0.128 Uiso 0.566(16) 1 calc R U P A 1
C5 C 0.719(2) 0.0170(12) 0.6450(9) 0.114(6) Uani 0.566(16) 1 d D U P A 1
H5A H 0.822622 0.040183 0.651880 0.136 Uiso 0.566(16) 1 calc R U P A 1
H5B H 0.715703 -0.036131 0.615679 0.136 Uiso 0.566(16) 1 calc R U P A 1
C6 C 0.606(2) 0.0756(7) 0.5881(10) 0.101(6) Uani 0.566(16) 1 d D U P A 1
H6A H 0.502567 0.050745 0.574730 0.121 Uiso 0.566(16) 1 calc R U P A 1
H6B H 0.637092 0.081787 0.536441 0.121 Uiso 0.566(16) 1 calc R U P A 1
C4A C 0.779(3) 0.0037(15) 0.7324(11) 0.095(7) Uani 0.434(16) 1 d D U P A 2
H4A1 H 0.866029 0.019874 0.710339 0.114 Uiso 0.434(16) 1 calc R U P A 2
H4A2 H 0.796404 -0.053447 0.753708 0.114 Uiso 0.434(16) 1 calc R U P A 2
C5A C 0.628(3) 0.0086(16) 0.6652(15) 0.110(7) Uani 0.434(16) 1 d D U P A 2
H5A1 H 0.604602 -0.044803 0.636015 0.132 Uiso 0.434(16) 1 calc R U P A 2
H5A2 H 0.541830 0.024149 0.688030 0.132 Uiso 0.434(16) 1 calc R U P A 2
C6A C 0.660(4) 0.0761(9) 0.6084(19) 0.130(9) Uani 0.434(16) 1 d D U P A 2
H6A1 H 0.606507 0.062283 0.551277 0.156 Uiso 0.434(16) 1 calc R U P A 2
H6A2 H 0.771599 0.077619 0.612548 0.156 Uiso 0.434(16) 1 calc R U P A 2
C7 C 0.7031(12) 0.2447(8) 0.5772(7) 0.104(4) Uani 0.742(13) 1 d D U P A 1
H7A H 0.675545 0.228152 0.518970 0.125 Uiso 0.742(13) 1 calc R U P A 1
H7B H 0.670314 0.302769 0.580152 0.125 Uiso 0.742(13) 1 calc R U P A 1
C8 C 0.8773(13) 0.2396(9) 0.6109(8) 0.108(3) Uani 0.742(13) 1 d D U P A 1
H8A H 0.927181 0.251959 0.566638 0.130 Uiso 0.742(13) 1 calc R U P A 1
H8B H 0.906378 0.182736 0.630571 0.130 Uiso 0.742(13) 1 calc R U P A 1
C9 C 0.9337(15) 0.3010(9) 0.6813(5) 0.108(4) Uani 0.742(13) 1 d D U P A 1
H9A H 0.884365 0.355069 0.664378 0.130 Uiso 0.742(13) 1 calc R U P A 1
H9B H 1.045428 0.308531 0.689784 0.130 Uiso 0.742(13) 1 calc R U P A 1
C10 C 0.9360(12) 0.3736(7) 0.8315(6) 0.105(3) Uani 1 1 d . . . . .
H10 H 1.038725 0.393471 0.827715 0.126 Uiso 1 1 calc R U . . .
C11 C 0.9382(17) 0.3658(10) 0.9198(7) 0.193(6) Uani 1 1 d . U . . .
H11A H 0.900163 0.417044 0.938332 0.290 Uiso 1 1 calc R U . . .
H11B H 1.043319 0.355524 0.952178 0.290 Uiso 1 1 calc R U . . .
H11C H 0.872504 0.319575 0.926746 0.290 Uiso 1 1 calc R U . . .
C12 C 0.8178(13) 0.4342(7) 0.7893(8) 0.128(4) Uani 1 1 d . . . . .
H12A H 0.715821 0.409441 0.780280 0.192 Uiso 1 1 calc R U . . .
H12B H 0.835940 0.449313 0.736518 0.192 Uiso 1 1 calc R U . . .
H12C H 0.823851 0.483849 0.823154 0.192 Uiso 1 1 calc R U . . .
C13 C 0.6966(11) 0.0179(6) 0.8906(6) 0.092(3) Uani 1 1 d . . . . .
H13 H 0.746818 -0.037579 0.899339 0.111 Uiso 1 1 calc R U . . .
C14 C 0.7342(15) 0.0644(7) 0.9680(6) 0.138(5) Uani 1 1 d . . . . .
H14A H 0.733160 0.123822 0.956349 0.208 Uiso 1 1 calc R U . . .
H14B H 0.836304 0.048316 1.000678 0.208 Uiso 1 1 calc R U . . .
H14C H 0.658296 0.052141 0.998457 0.208 Uiso 1 1 calc R U . . .
C15 C 0.5219(13) 0.0072(9) 0.8616(8) 0.166(6) Uani 1 1 d . . . . .
H15A H 0.481020 -0.003843 0.908844 0.249 Uiso 1 1 calc R U . . .
H15B H 0.497505 -0.039201 0.823302 0.249 Uiso 1 1 calc R U . . .
H15C H 0.475599 0.057918 0.834342 0.249 Uiso 1 1 calc R U . . .
C16 C 0.3991(11) 0.1974(6) 0.5750(5) 0.089(3) Uani 1 1 d . . . . .
H16 H 0.386870 0.179717 0.517038 0.107 Uiso 1 1 calc R U . . .
C17 C 0.2916(10) 0.1446(6) 0.6124(6) 0.106(3) Uani 1 1 d . . . . .
H17A H 0.320464 0.151213 0.671909 0.159 Uiso 1 1 calc R U . . .
H17B H 0.300711 0.086271 0.598635 0.159 Uiso 1 1 calc R U . . .
H17C H 0.185490 0.162834 0.590249 0.159 Uiso 1 1 calc R U . . .
C18 C 0.3605(14) 0.2888(6) 0.5761(6) 0.126(4) Uani 1 1 d . . . . .
H18A H 0.256041 0.298182 0.542507 0.188 Uiso 1 1 calc R U . . .
H18B H 0.432798 0.320905 0.554211 0.188 Uiso 1 1 calc R U . . .
H18C H 0.367919 0.306108 0.632457 0.188 Uiso 1 1 calc R U . . .
P1 P 0.8977(2) 0.27238(16) 0.78052(16) 0.0830(7) Uani 1 1 d D . . . .
P2 P 0.7633(3) 0.07439(14) 0.81395(15) 0.0795(6) Uani 1 1 d D . . . .
P3 P 0.5984(3) 0.17840(14) 0.63325(13) 0.0738(6) Uani 1 1 d D . . . .
Cu1 Cu 0.67925(8) 0.20099(5) 0.76815(5) 0.0512(2) Uani 1 1 d . . . . .
I1 I 0.48383(5) 0.27229(3) 0.83370(3) 0.06740(19) Uani 1 1 d . . . . .
C7A C 0.770(5) 0.212(2) 0.586(2) 0.107(4) Uani 0.258(13) 1 d D U P A 2
H7A1 H 0.846175 0.166404 0.595346 0.129 Uiso 0.258(13) 1 calc R U P A 2
H7A2 H 0.728685 0.217639 0.525873 0.129 Uiso 0.258(13) 1 calc R U P A 2
C8A C 0.851(4) 0.2922(18) 0.620(2) 0.108(4) Uani 0.258(13) 1 d D U P A 2
H8A1 H 0.775491 0.332304 0.630351 0.130 Uiso 0.258(13) 1 calc R U P A 2
H8A2 H 0.900608 0.316750 0.579869 0.130 Uiso 0.258(13) 1 calc R U P A 2
C9A C 0.973(4) 0.274(3) 0.700(2) 0.110(4) Uani 0.258(13) 1 d D U P A 2
H9A1 H 1.054014 0.316052 0.708973 0.132 Uiso 0.258(13) 1 calc R U P A 2
H9A2 H 1.020003 0.219214 0.695666 0.132 Uiso 0.258(13) 1 calc R U P A 2

loop_
_atom_site_aniso_label
_atom_site_aniso_U_11
_atom_site_aniso_U_22
_atom_site_aniso_U_33
_atom_site_aniso_U_23
_atom_site_aniso_U_13
_atom_site_aniso_U_12
C1 0.060(7) 0.104(9) 0.092(8) 0.002(7) 0.020(7) -0.003(7)
C2 0.057(8) 0.096(9) 0.096(9) 0.009(7) 0.012(7) 0.017(7)
C3 0.091(9) 0.095(9) 0.114(9) 0.012(8) 0.025(7) 0.025(7)
C1A 0.036(8) 0.118(14) 0.115(13) 0.000(11) 0.030(9) -0.001(9)
C2A 0.059(8) 0.097(9) 0.079(9) -0.001(7) 0.003(7) 0.020(7)
C3A 0.061(7) 0.082(8) 0.085(8) -0.005(7) 0.020(6) 0.028(6)
C4 0.102(9) 0.095(9) 0.122(9) -0.009(7) 0.030(8) 0.015(8)
C5 0.108(9) 0.106(9) 0.116(9) -0.027(7) 0.009(7) 0.010(7)
C6 0.099(9) 0.100(9) 0.102(9) -0.016(7) 0.024(7) 0.021(7)
C4A 0.097(10) 0.098(10) 0.105(10) 0.001(8) 0.052(8) 0.018(8)
C5A 0.118(10) 0.107(10) 0.114(10) -0.017(8) 0.043(8) -0.014(8)
C6A 0.131(12) 0.126(12) 0.133(12) -0.005(9) 0.032(9) 0.001(9)
C7 0.119(6) 0.115(6) 0.095(5) -0.002(5) 0.058(5) -0.006(5)
C8 0.113(5) 0.120(6) 0.112(5) -0.001(4) 0.063(4) -0.011(5)
C9 0.108(6) 0.121(6) 0.114(6) 0.001(5) 0.062(5) -0.010(5)
C10 0.088(7) 0.129(9) 0.095(7) 0.010(6) 0.018(5) -0.061(7)
C11 0.212(12) 0.244(14) 0.102(8) -0.015(9) 0.001(8) -0.125(11)
C12 0.130(10) 0.085(8) 0.195(12) -0.006(8) 0.087(9) -0.030(7)
C13 0.102(7) 0.072(6) 0.101(7) 0.028(5) 0.025(5) 0.009(5)
C14 0.206(13) 0.136(10) 0.083(7) 0.016(7) 0.054(8) 0.046(9)
C15 0.105(9) 0.197(14) 0.194(13) 0.109(11) 0.034(9) -0.028(9)
C16 0.126(8) 0.082(6) 0.047(4) -0.010(4) 0.000(4) -0.003(6)
C17 0.077(6) 0.112(8) 0.106(7) 0.004(6) -0.016(5) -0.023(6)
C18 0.182(11) 0.080(7) 0.082(6) 0.008(5) -0.027(7) 0.022(7)
P1 0.0385(10) 0.0951(17) 0.1199(18) 0.0273(14) 0.0287(11) -0.0052(11)
P2 0.0681(13) 0.0708(15) 0.1032(16) 0.0238(12) 0.0285(12) 0.0200(11)
P3 0.0907(15) 0.0735(14) 0.0679(12) -0.0078(10) 0.0398(11) 0.0001(12)
Cu1 0.0361(4) 0.0586(5) 0.0615(5) 0.0115(4) 0.0173(3) 0.0031(4)
I1 0.0518(3) 0.0887(4) 0.0683(3) -0.0038(3) 0.0274(2) 0.0056(3)
C7A 0.113(7) 0.118(7) 0.103(6) -0.001(6) 0.051(6) -0.002(6)
C8A 0.112(6) 0.118(6) 0.109(5) 0.003(5) 0.055(5) -0.005(5)
C9A 0.110(7) 0.119(7) 0.114(6) 0.002(6) 0.052(6) -0.004(6)

loop_
_atom_type_symbol
_atom_type_description
_atom_type_scat_dispersion_real
_atom_type_scat_dispersion_imag
_atom_type_scat_source
C C 0.0033 0.0016 'International Tables Vol C Tables 4.2.6.8 and 6.1.1.4'
H H 0.0000 0.0000 'International Tables Vol C Tables 4.2.6.8 and 6.1.1.4'
P P 0.1023 0.0942 'International Tables Vol C Tables 4.2.6.8 and 6.1.1.4'
Cu Cu 0.3201 1.2651 'International Tables Vol C Tables 4.2.6.8 and 6.1.1.4'
I I -0.4742 1.8119 'International Tables Vol C Tables 4.2.6.8 and 6.1.1.4'

loop_
_geom_angle_atom_site_label_1
_geom_angle_atom_site_label_2
_geom_angle_atom_site_label_3
_geom_angle
C2 C1 P1 109.0(13)
C1 C2 C3 112.5(17)
C2 C3 P2 117.1(13)
C2A C1A P1 115.2(13)
C3A C2A C1A 112.6(16)
C2A C3A P2 110.1(13)
C5 C4 P2 119.3(12)
C6 C5 C4 121.1(19)
C5 C6 P3 112.8(11)
C5A C4A P2 107.5(14)
C6A C5A C4A 103(2)
C5A C6A P3 112.5(17)
C8 C7 P3 113.0(9)
C7 C8 C9 110.9(8)
C8 C9 P1 116.3(9)
C12 C10 C11 111.0(12)
C12 C10 P1 109.6(7)
C11 C10 P1 110.2(8)
C14 C13 C15 108.8(10)
C14 C13 P2 109.7(7)
C15 C13 P2 109.5(6)
C18 C16 C17 111.1(9)
C18 C16 P3 110.5(7)
C17 C16 P3 108.6(6)
C9A P1 C10 107.8(14)
C9A P1 C1A 72.3(15)
C10 P1 C1A 116.0(8)
C10 P1 C9 98.5(5)
C10 P1 C1 89.8(6)
C9 P1 C1 117.4(8)
C9A P1 Cu1 117.5(12)
C10 P1 Cu1 123.6(3)
C1A P1 Cu1 108.6(6)
C9 P1 Cu1 113.6(4)
C1 P1 Cu1 111.9(5)
C13 P2 C3A 107.1(7)
C13 P2 C4A 109.4(10)
C3A P2 C4A 76.1(9)
C13 P2 C4 96.5(7)
C13 P2 C3 95.6(6)
C4 P2 C3 119.6(11)
C13 P2 Cu1 124.0(3)
C3A P2 Cu1 116.9(6)
C4A P2 Cu1 113.2(8)
C4 P2 Cu1 110.2(7)
C3 P2 Cu1 110.5(7)
C6A P3 C16 110.0(13)
C6 P3 C16 93.7(6)
C6 P3 C7 103.4(8)
C16 P3 C7 100.8(5)
C6A P3 C7A 80.5(15)
C16 P3 C7A 119.5(12)
C6A P3 Cu1 110.1(11)
C6 P3 Cu1 122.3(5)
C16 P3 Cu1 122.3(3)
C7 P3 Cu1 110.8(4)
C7A P3 Cu1 106.6(9)
P3 Cu1 P1 102.98(9)
P3 Cu1 P2 101.23(9)
P1 Cu1 P2 103.03(9)
P3 Cu1 I1 115.59(7)
P1 Cu1 I1 114.28(8)
P2 Cu1 I1 117.66(7)
C8A C7A P3 115(3)
C7A C8A C9A 109.3(10)
C8A C9A P1 112(3)

loop_
_geom_bond_atom_site_label_1
_geom_bond_atom_site_label_2
_geom_bond_distance
C1 C2 1.543(10)
C1 P1 1.863(9)
C2 C3 1.543(10)
C3 P2 1.863(9)
C1A C2A 1.545(10)
C1A P1 1.846(9)
C2A C3A 1.541(10)
C3A P2 1.826(9)
C4 C5 1.534(10)
C4 P2 1.862(9)
C5 C6 1.534(10)
C6 P3 1.839(9)
C4A C5A 1.534(10)
C4A P2 1.827(9)
C5A C6A 1.532(10)
C6A P3 1.830(10)
C7 C8 1.531(9)
C7 P3 1.847(8)
C8 C9 1.535(9)
C9 P1 1.851(9)
C10 C12 1.489(14)
C10 C11 1.496(14)
C10 P1 1.842(11)
C13 C14 1.473(13)
C13 C15 1.537(13)
C13 P2 1.814(9)
C16 C18 1.520(12)
C16 C17 1.547(12)
C16 P3 1.841(9)
P1 C9A 1.67(4)
P1 Cu1 2.249(2)
P2 Cu1 2.251(2)
P3 C7A 1.99(4)
P3 Cu1 2.241(2)
Cu1 I1 2.5881(9)
C7A C8A 1.536(10)
C8A C9A 1.539(10)
